data_1540963
loop_
_publ_author_name
'Shepelev, Yu.F.'
'Smolin, Yu.I.'
'Butikova, I.K.'

_publ_section_title
;
 Crystal structures of the partially K-, Rb-, and Cs-exchanged forms of
 NaX zeolite in both the hydrated and the dehydrated (400 C) states
;
_journal_name_full Zeolites
_journal_page_first 287
_journal_page_last 292
_journal_volume 11
_journal_year 1991
_chemical_formula_sum 'Al96 H220.8 K54.08 Na13.44 O494.4 Si96'
_chemical_name_systematic 'K54.08 Na13.44 (Al96 Si96 O384) (H2 O)110.4'
_space_group_IT_number 203
_symmetry_space_group_name_Hall '-F 2uv 2vw 3'
_symmetry_space_group_name_H-M 'F d -3 :2'
_cell_angle_alpha 90
_cell_angle_beta 90
_cell_angle_gamma 90
_cell_formula_units_Z 1
_cell_length_a 25.07
_cell_length_b 25.07
_cell_length_c 25.07
_cell_volume 15756.618
_citation_journal_id_ASTM ZEOLD3
_cod_data_source_file Shepelev_ZEOLD3_1991_1417.cif
_cod_data_source_block H220.8Al96K54.08Na13.44O494.4Si96
_cod_original_cell_volume 15756.62
_cod_original_formula_sum 'H220.8 Al96 K54.08 Na13.44 O494.4 Si96'
_cod_database_code 1540963

loop_
_symmetry_equiv_pos_as_xyz
x,y,z
-x+1/4,-y+1/4,z
x,-y+1/4,-z+1/4
-x+1/4,y,-z+1/4
z,x,y
-z+1/4,-x+1/4,y
z,-x+1/4,-y+1/4
-z+1/4,x,-y+1/4
y,z,x
y,-z+1/4,-x+1/4
-y+1/4,z,-x+1/4
-y+1/4,-z+1/4,x
-x,-y,-z
x-1/4,y-1/4,-z
-x,y-1/4,z-1/4
x-1/4,-y,z-1/4
-z,-x,-y
z-1/4,x-1/4,-y
-z,x-1/4,y-1/4
z-1/4,-x,y-1/4
-y,-z,-x
-y,z-1/4,x-1/4
y-1/4,-z,x-1/4
y-1/4,z-1/4,-x
x,y+1/2,z+1/2
-x+1/4,-y+3/4,z+1/2
x,-y+3/4,-z+3/4
-x+1/4,y+1/2,-z+3/4
z,x+1/2,y+1/2
-z+1/4,-x+3/4,y+1/2
z,-x+3/4,-y+3/4
-z+1/4,x+1/2,-y+3/4
y,z+1/2,x+1/2
y,-z+3/4,-x+3/4
-y+1/4,z+1/2,-x+3/4
-y+1/4,-z+3/4,x+1/2
-x,-y+1/2,-z+1/2
x-1/4,y+1/4,-z+1/2
-x,y+1/4,z+1/4
x-1/4,-y+1/2,z+1/4
-z,-x+1/2,-y+1/2
z-1/4,x+1/4,-y+1/2
-z,x+1/4,y+1/4
z-1/4,-x+1/2,y+1/4
-y,-z+1/2,-x+1/2
-y,z+1/4,x+1/4
y-1/4,-z+1/2,x+1/4
y-1/4,z+1/4,-x+1/2
x+1/2,y,z+1/2
-x+3/4,-y+1/4,z+1/2
x+1/2,-y+1/4,-z+3/4
-x+3/4,y,-z+3/4
z+1/2,x,y+1/2
-z+3/4,-x+1/4,y+1/2
z+1/2,-x+1/4,-y+3/4
-z+3/4,x,-y+3/4
y+1/2,z,x+1/2
y+1/2,-z+1/4,-x+3/4
-y+3/4,z,-x+3/4
-y+3/4,-z+1/4,x+1/2
-x+1/2,-y,-z+1/2
x+1/4,y-1/4,-z+1/2
-x+1/2,y-1/4,z+1/4
x+1/4,-y,z+1/4
-z+1/2,-x,-y+1/2
z+1/4,x-1/4,-y+1/2
-z+1/2,x-1/4,y+1/4
z+1/4,-x,y+1/4
-y+1/2,-z,-x+1/2
-y+1/2,z-1/4,x+1/4
y+1/4,-z,x+1/4
y+1/4,z-1/4,-x+1/2
x+1/2,y+1/2,z
-x+3/4,-y+3/4,z
x+1/2,-y+3/4,-z+1/4
-x+3/4,y+1/2,-z+1/4
z+1/2,x+1/2,y
-z+3/4,-x+3/4,y
z+1/2,-x+3/4,-y+1/4
-z+3/4,x+1/2,-y+1/4
y+1/2,z+1/2,x
y+1/2,-z+3/4,-x+1/4
-y+3/4,z+1/2,-x+1/4
-y+3/4,-z+3/4,x
-x+1/2,-y+1/2,-z
x+1/4,y+1/4,-z
-x+1/2,y+1/4,z-1/4
x+1/4,-y+1/2,z-1/4
-z+1/2,-x+1/2,-y
z+1/4,x+1/4,-y
-z+1/2,x+1/4,y-1/4
z+1/4,-x+1/2,y-1/4
-y+1/2,-z+1/2,-x
-y+1/2,z+1/4,x-1/4
y+1/4,-z+1/2,x-1/4
y+1/4,z+1/4,-x

loop_
_atom_site_label
_atom_site_type_symbol
_atom_site_fract_x
_atom_site_fract_y
_atom_site_fract_z
_atom_site_occupancy
_atom_site_U_iso_or_equiv
O4 O-2 -0.0738 0.0703 0.1763 1 0.0
O10 O-2 0.791 0.14 0.026 0.08 0.0
K2 K+1 0.0687 0.0687 0.0687 0.42 0.0
O7 O-2 0.635 0.003 0.006 0.32 0.0
Na1 Na+1 0.053 0.053 0.053 0.18 0.0
K4 K+1 0.919 0.054 0.398 0.03 0.0
K5 K+1 0.697 0.13 0.293 0.04 0.0
Al1 Al+3 -0.0541 0.1242 0.0366 1 0.0
O2 O-2 -0.0041 -0.0008 0.1448 1 0.0
O5 O-2 0.167 0.167 0.167 0.81 0.0
O1 O-2 -0.1043 -0.0005 0.1079 1 0.0
Si1 Si+4 -0.0527 0.0351 0.1269 1 0.0
O6 O-2 0.437 0.077 0.085 0.26 0.0
O3 O-2 -0.0331 0.0735 0.0764 1 0.0
Na3 Na+1 0.826 0.065 0.183 0.02 0.0
K3 K+1 0.2572 0.2572 0.2572 0.77 0.0
K1 K+1 0 0 0 0.58 0.0
O9 O-2 0.617 0.063 0.299 0.05 0.0
Na2 Na+1 0.844 0.048 0.188 0.06 0.0
O8 O-2 0.786 0.144 0.197 0.17 0.0
